data_1543486
loop_
_publ_author_name
'Furukawa, Wataru'
'Takehara, Munenori'
'Inoue, Yoshinori'
'Kitamura, Chitoshi'

_publ_section_title
;
 1,4-Dihydroxy-2,3-dinitro-9,10-anthraquinone
;
_journal_coeditor_code SJ4045
_journal_issue 6
_journal_name_full IUCrData
_journal_page_first x160906
_journal_paper_doi 10.1107/S2414314616009068
_journal_volume 1
_journal_year 2016
_chemical_formula_iupac 'C14 H6 N2 O8'
_chemical_formula_moiety 'C14 H6 N2 O8'
_chemical_formula_sum 'C14 H6 N2 O8'
_chemical_formula_weight 330.21
_chemical_name_systematic
;
1,4-Dihydroxy-2,3-dinitro-9,10-anthraquinone
;
_space_group_IT_number 14
_symmetry_cell_setting monoclinic
_symmetry_space_group_name_Hall '-P 2ybc'
_symmetry_space_group_name_H-M 'P 1 21/c 1'
_atom_sites_solution_hydrogens mixed
_atom_sites_solution_primary direct
_cell_angle_alpha 90
_cell_angle_beta 105.420(3)
_cell_angle_gamma 90
_cell_formula_units_Z 4
_cell_length_a 11.7590(11)
_cell_length_b 7.2852(6)
_cell_length_c 15.9670(16)
_cell_measurement_reflns_used 10510
_cell_measurement_temperature 200
_cell_measurement_theta_max 27.45
_cell_measurement_theta_min 3.09
_cell_volume 1318.6(2)
_computing_cell_refinement
;
PROCESS-AUTO (Rigaku, 1998)
;
_computing_data_collection
;
PROCESS-AUTO (Rigaku, 1998)
;
_computing_data_reduction
;
PROCESS-AUTO (Rigaku, 1998)
;
_computing_molecular_graphics
;
Mercury (Macrae <i>et al.</i>,  2008)
;
_computing_publication_material
;
WinGX (Farrugia, 2012)
;
_computing_structure_refinement
;
SHELXL-2014 (Sheldrick, 2015)
;
_computing_structure_solution
;
SIR2004 (Burla <i>et al.</i>,  2005)
;
_diffrn_ambient_temperature 200
_diffrn_detector_area_resol_mean 10
_diffrn_measured_fraction_theta_full 0.998
_diffrn_measured_fraction_theta_max 0.997
_diffrn_measurement_device_type 'Rigaku R-Axis Rapid'
_diffrn_measurement_method \w
_diffrn_radiation_monochromator graphite
_diffrn_radiation_type MoK\a
_diffrn_radiation_wavelength 0.71073
_diffrn_reflns_av_R_equivalents 0.0174
_diffrn_reflns_limit_h_max 15
_diffrn_reflns_limit_h_min -15
_diffrn_reflns_limit_k_max 9
_diffrn_reflns_limit_k_min -9
_diffrn_reflns_limit_l_max 20
_diffrn_reflns_limit_l_min -20
_diffrn_reflns_number 12217
_diffrn_reflns_theta_full 25.242
_diffrn_reflns_theta_max 27.453
_diffrn_reflns_theta_min 3.094
_diffrn_standards_number 0
_exptl_absorpt_coefficient_mu 0.141
_exptl_absorpt_correction_T_max 0.972
_exptl_absorpt_correction_T_min 0.938
_exptl_absorpt_correction_type numerical
_exptl_absorpt_process_details
;
(<i>NUMABS</i>; Higashi, 1999)
;
_exptl_crystal_colour red
_exptl_crystal_density_diffrn 1.663
_exptl_crystal_density_method 'not measured'
_exptl_crystal_description prism
_exptl_crystal_F_000 672
_exptl_crystal_size_max 0.6
_exptl_crystal_size_mid 0.35
_exptl_crystal_size_min 0.2
_refine_diff_density_max 0.222
_refine_diff_density_min -0.375
_refine_ls_extinction_method none
_refine_ls_goodness_of_fit_ref 1.062
_refine_ls_hydrogen_treatment mixed
_refine_ls_matrix_type full
_refine_ls_number_constraints 0
_refine_ls_number_parameters 225
_refine_ls_number_reflns 3003
_refine_ls_number_restraints 0
_refine_ls_restrained_S_all 1.062
_refine_ls_R_factor_all 0.0431
_refine_ls_R_factor_gt 0.0388
_refine_ls_shift/su_max 0
_refine_ls_shift/su_mean 0
_refine_ls_structure_factor_coef Fsqd
_refine_ls_weighting_details 'w=1/[\s^2^(Fo^2^)+(0.0790P)^2^+0.1104P] where P=(Fo^2^+2Fc^2^)/3'
_refine_ls_weighting_scheme calc
_refine_ls_wR_factor_gt 0.1089
_refine_ls_wR_factor_ref 0.114
_reflns_number_gt 2637
_reflns_number_total 3003
_reflns_threshold_expression 'I > 2\s(I)'
_cod_data_source_file sj4045sup1.cif
_cod_data_source_block I
_cod_original_sg_symbol_H-M 'P 21/c'
_cod_database_code 1543486

loop_
_symmetry_equiv_pos_as_xyz
'x, y, z'
'-x, y+1/2, -z+1/2'
'-x, -y, -z'
'x, -y-1/2, z-1/2'

loop_
_atom_site_type_symbol
_atom_site_label
_atom_site_fract_x
_atom_site_fract_y
_atom_site_fract_z
_atom_site_U_iso_or_equiv
_atom_site_adp_type
_atom_site_calc_flag
_atom_site_occupancy
C C1 0.43626(9) 0.09726(13) 0.18654(6) 0.0228(2) Uani d 1
C C2 0.55559(8) 0.11243(13) 0.18766(6) 0.0226(2) Uani d 1
C C3 0.59008(8) 0.17506(13) 0.11682(6) 0.0222(2) Uani d 1
C C4 0.50778(9) 0.23341(13) 0.04100(6) 0.0238(2) Uani d 1
C C5 0.38757(8) 0.22601(13) 0.03995(6) 0.0226(2) Uani d 1
C C6 0.29867(9) 0.29396(14) -0.03798(6) 0.0269(2) Uani d 1
C C7 0.17279(9) 0.28732(14) -0.03954(7) 0.0272(2) Uani d 1
C C8 0.08861(10) 0.34966(17) -0.11327(7) 0.0361(3) Uani d 1
H H8 0.1123 0.3943 -0.162 0.043 Uiso calc 1
C C9 -0.03031(10) 0.34580(17) -0.11475(8) 0.0406(3) Uani d 1
H H9 -0.0879 0.3876 -0.1648 0.049 Uiso calc 1
C C10 -0.06520(10) 0.28146(16) -0.04380(8) 0.0372(3) Uani d 1
H H10 -0.1465 0.2814 -0.0452 0.045 Uiso calc 1
C C11 0.01757(9) 0.21716(14) 0.02919(8) 0.0315(2) Uani d 1
H H11 -0.007 0.1719 0.0774 0.038 Uiso calc 1
C C12 0.13735(9) 0.21906(13) 0.03167(7) 0.0256(2) Uani d 1
C C13 0.22486(9) 0.14497(13) 0.10835(6) 0.0241(2) Uani d 1
C C14 0.35224(8) 0.15643(12) 0.11118(6) 0.0218(2) Uani d 1
N N1 0.64537(7) 0.05360(13) 0.26604(6) 0.0291(2) Uani d 1
N N2 0.71694(7) 0.19212(11) 0.12268(5) 0.0252(2) Uani d 1
O O1 0.40976(7) 0.02703(11) 0.25620(5) 0.0314(2) Uani d 1
O O2 0.54693(7) 0.29723(12) -0.02477(5) 0.0335(2) Uani d 1
O O3 0.33025(7) 0.35632(13) -0.09998(5) 0.0401(2) Uani d 1
O O4 0.19430(6) 0.07395(11) 0.16893(5) 0.0322(2) Uani d 1
O O5 0.64416(8) 0.12276(16) 0.33468(5) 0.0491(3) Uani d 1
O O6 0.71535(7) -0.06315(12) 0.25598(6) 0.0403(2) Uani d 1
O O7 0.77730(7) 0.27811(11) 0.18428(5) 0.0354(2) Uani d 1
O O8 0.75222(7) 0.11905(13) 0.06575(6) 0.0408(2) Uani d 1
H H2 0.4783(17) 0.333(3) -0.0697(12) 0.072(5) Uiso d 1
H H1 0.3344(17) 0.027(3) 0.2432(11) 0.067(5) Uiso d 1

loop_
_atom_site_aniso_label
_atom_site_aniso_U_11
_atom_site_aniso_U_22
_atom_site_aniso_U_33
_atom_site_aniso_U_12
_atom_site_aniso_U_13
_atom_site_aniso_U_23
C1 0.0236(4) 0.0244(4) 0.0221(5) 0.0001(4) 0.0091(4) 0.0012(3)
C2 0.0217(4) 0.0251(4) 0.0204(4) 0.0012(4) 0.0046(3) 0.0006(3)
C3 0.0193(4) 0.0245(4) 0.0238(5) -0.0006(4) 0.0076(3) -0.0024(3)
C4 0.0251(5) 0.0279(4) 0.0198(4) -0.0022(4) 0.0086(4) -0.0011(3)
C5 0.0220(5) 0.0252(4) 0.0206(4) -0.0011(4) 0.0059(4) -0.0014(3)
C6 0.0271(5) 0.0308(5) 0.0222(5) -0.0010(4) 0.0053(4) 0.0003(4)
C7 0.0237(5) 0.0280(5) 0.0272(5) -0.0006(4) 0.0020(4) -0.0014(4)
C8 0.0302(5) 0.0407(6) 0.0324(6) 0.0003(5) -0.0003(4) 0.0032(5)
C9 0.0280(5) 0.0421(6) 0.0429(6) 0.0021(5) -0.0061(5) 0.0005(5)
C10 0.0223(5) 0.0353(6) 0.0501(7) -0.0008(4) 0.0027(5) -0.0047(5)
C11 0.0232(5) 0.0294(5) 0.0414(6) -0.0021(4) 0.0075(4) -0.0035(4)
C12 0.0218(5) 0.0238(4) 0.0300(5) -0.0014(4) 0.0046(4) -0.0036(4)
C13 0.0222(4) 0.0235(4) 0.0273(5) -0.0020(4) 0.0077(4) -0.0028(4)
C14 0.0217(4) 0.0220(4) 0.0224(5) -0.0009(4) 0.0072(4) -0.0012(3)
N1 0.0230(4) 0.0370(5) 0.0262(4) -0.0006(4) 0.0048(3) 0.0075(3)
N2 0.0214(4) 0.0270(4) 0.0281(4) -0.0009(3) 0.0085(3) 0.0011(3)
O1 0.0264(4) 0.0437(4) 0.0261(4) 0.0018(3) 0.0105(3) 0.0114(3)
O2 0.0285(4) 0.0506(5) 0.0240(4) -0.0017(3) 0.0116(3) 0.0074(3)
O3 0.0338(4) 0.0614(6) 0.0245(4) 0.0004(4) 0.0066(3) 0.0125(4)
O4 0.0262(4) 0.0392(4) 0.0332(4) -0.0044(3) 0.0114(3) 0.0049(3)
O5 0.0399(5) 0.0836(7) 0.0214(4) 0.0060(5) 0.0040(3) -0.0016(4)
O6 0.0324(4) 0.0363(4) 0.0489(5) 0.0093(3) 0.0052(4) 0.0093(4)
O7 0.0254(4) 0.0412(4) 0.0371(4) -0.0070(3) 0.0041(3) -0.0054(3)
O8 0.0313(4) 0.0539(5) 0.0433(5) 0.0014(4) 0.0205(4) -0.0104(4)

loop_
_atom_type_symbol
_atom_type_description
_atom_type_scat_dispersion_real
_atom_type_scat_dispersion_imag
_atom_type_scat_source
C C 0.0033 0.0016 'International Tables Vol C Tables 4.2.6.8 and 6.1.1.4'
H H 0 0 'International Tables Vol C Tables 4.2.6.8 and 6.1.1.4'
N N 0.0061 0.0033 'International Tables Vol C Tables 4.2.6.8 and 6.1.1.4'
O O 0.0106 0.006 'International Tables Vol C Tables 4.2.6.8 and 6.1.1.4'

loop_
_geom_angle_atom_site_label_1
_geom_angle_atom_site_label_2
_geom_angle_atom_site_label_3
_geom_angle
O1 C1 C2 118.30(8)
O1 C1 C14 124.34(9)
C2 C1 C14 117.37(8)
C3 C2 C1 121.85(8)
C3 C2 N1 119.60(8)
C1 C2 N1 118.51(8)
C2 C3 C4 121.61(8)
C2 C3 N2 119.32(8)
C4 C3 N2 118.96(8)
O2 C4 C3 118.79(9)
O2 C4 C5 123.87(9)
C3 C4 C5 117.32(9)
C14 C5 C4 121.02(9)
C14 C5 C6 120.39(9)
C4 C5 C6 118.58(9)
O3 C6 C7 120.92(9)
O3 C6 C5 120.11(9)
C7 C6 C5 118.96(9)
C8 C7 C12 120.12(10)
C8 C7 C6 119.12(10)
C12 C7 C6 120.76(9)
C9 C8 C7 119.40(11)
C9 C8 H8 120.3
C7 C8 H8 120.3
C10 C9 C8 120.50(11)
C10 C9 H9 119.8
C8 C9 H9 119.8
C9 C10 C11 120.50(11)
C9 C10 H10 119.8
C11 C10 H10 119.8
C10 C11 C12 119.81(11)
C10 C11 H11 120.1
C12 C11 H11 120.1
C11 C12 C7 119.66(10)
C11 C12 C13 119.65(10)
C7 C12 C13 120.68(9)
O4 C13 C12 121.34(9)
O4 C13 C14 120.06(9)
C12 C13 C14 118.59(9)
C5 C14 C1 120.76(9)
C5 C14 C13 120.48(9)
C1 C14 C13 118.76(8)
O5 N1 O6 125.37(9)
O5 N1 C2 118.10(9)
O6 N1 C2 116.54(9)
O8 N2 O7 125.80(9)
O8 N2 C3 117.09(8)
O7 N2 C3 117.10(8)
C1 O1 H1 104.7(12)
C4 O2 H2 106.5(11)

loop_
_geom_bond_atom_site_label_1
_geom_bond_atom_site_label_2
_geom_bond_distance
C1 O1 1.3343(12)
C1 C2 1.4028(13)
C1 C14 1.4062(13)
C2 C3 1.3770(13)
C2 N1 1.4703(12)
C3 C4 1.4000(13)
C3 N2 1.4749(12)
C4 O2 1.3372(12)
C4 C5 1.4102(14)
C5 C14 1.4052(13)
C5 C6 1.4815(14)
C6 O3 1.2328(13)
C6 C7 1.4745(15)
C7 C8 1.3973(15)
C7 C12 1.4022(15)
C8 C9 1.3925(17)
C8 H8 0.95
C9 C10 1.3851(18)
C9 H9 0.95
C10 C11 1.3863(16)
C10 H10 0.95
C11 C12 1.3984(14)
C11 H11 0.95
C12 C13 1.4763(14)
C13 O4 1.2318(12)
C13 C14 1.4887(13)
N1 O5 1.2098(12)
N1 O6 1.2233(13)
N2 O8 1.2176(11)
N2 O7 1.2216(11)
O1 H1 0.854(19)
O2 H2 0.963(18)

loop_
_geom_hbond_atom_site_label_D
_geom_hbond_atom_site_label_H
_geom_hbond_atom_site_label_A
_geom_hbond_distance_DH
_geom_hbond_distance_HA
_geom_hbond_distance_DA
_geom_hbond_angle_DHA
_geom_hbond_publ_flag
O1 H1 O4 0.854(19) 1.788(18) 2.5691(11) 151.0(17) y
O2 H2 O3 0.963(18) 1.686(19) 2.5480(11) 146.9(16) y

loop_
_geom_torsion_atom_site_label_1
_geom_torsion_atom_site_label_2
_geom_torsion_atom_site_label_3
_geom_torsion_atom_site_label_4
_geom_torsion
O1 C1 C2 C3 176.79(9)
C14 C1 C2 C3 -2.76(14)
O1 C1 C2 N1 -1.16(14)
C14 C1 C2 N1 179.29(8)
C1 C2 C3 C4 2.42(15)
N1 C2 C3 C4 -179.65(9)
C1 C2 C3 N2 178.55(8)
N1 C2 C3 N2 -3.52(14)
C2 C3 C4 O2 178.29(9)
N2 C3 C4 O2 2.15(14)
C2 C3 C4 C5 0.15(14)
N2 C3 C4 C5 -176.00(8)
O2 C4 C5 C14 179.70(9)
C3 C4 C5 C14 -2.26(14)
O2 C4 C5 C6 -0.51(15)
C3 C4 C5 C6 177.53(8)
C14 C5 C6 O3 179.38(9)
C4 C5 C6 O3 -0.42(15)
C14 C5 C6 C7 -0.01(14)
C4 C5 C6 C7 -179.80(8)
O3 C6 C7 C8 1.22(16)
C5 C6 C7 C8 -179.39(9)
O3 C6 C7 C12 -178.95(10)
C5 C6 C7 C12 0.43(15)
C12 C7 C8 C9 0.94(17)
C6 C7 C8 C9 -179.24(10)
C7 C8 C9 C10 0.23(19)
C8 C9 C10 C11 -1.06(18)
C9 C10 C11 C12 0.71(17)
C10 C11 C12 C7 0.46(16)
C10 C11 C12 C13 -178.04(9)
C8 C7 C12 C11 -1.28(16)
C6 C7 C12 C11 178.90(9)
C8 C7 C12 C13 177.20(9)
C6 C7 C12 C13 -2.62(15)
C11 C12 C13 O4 3.16(15)
C7 C12 C13 O4 -175.32(9)
C11 C12 C13 C14 -177.22(9)
C7 C12 C13 C14 4.30(14)
C4 C5 C14 C1 1.90(14)
C6 C5 C14 C1 -177.89(8)
C4 C5 C14 C13 -178.44(8)
C6 C5 C14 C13 1.78(14)
O1 C1 C14 C5 -178.90(9)
C2 C1 C14 C5 0.61(14)
O1 C1 C14 C13 1.42(14)
C2 C1 C14 C13 -179.06(8)
O4 C13 C14 C5 175.75(8)
C12 C13 C14 C5 -3.87(14)
O4 C13 C14 C1 -4.57(14)
C12 C13 C14 C1 175.80(8)
C3 C2 N1 O5 125.97(11)
C1 C2 N1 O5 -56.03(13)
C3 C2 N1 O6 -54.34(13)
C1 C2 N1 O6 123.66(10)
C2 C3 N2 O8 128.07(10)
C4 C3 N2 O8 -55.70(12)
C2 C3 N2 O7 -51.84(12)
C4 C3 N2 O7 124.39(10)

_cod_database_fobs_code 1543486
